data_4077279
loop_
_publ_author_name
'Zi, Guofu'
'Yang, Qingchuan'
'Mak, Thomas C. W.'
'Xie, Zuowei'

_publ_section_title
;
 Tetramethylcyclopentadienyl vs Cyclopentadienyl Substituents. Synthesis
 and Structural Characterization of Organolanthanide Compounds Derived
 from the Versatile Ligand Me2Si(C5Me4H)(C2B10H11)
;
_journal_issue 11
_journal_name_full Organometallics
_journal_page_first 2359
_journal_paper_doi 10.1021/om010031i
_journal_volume 20
_journal_year 2001
_chemical_formula_sum 'C84 H188 B40 Cl14 Li4 O10 Si4 Sm6'
_chemical_formula_weight 3329.26
_chemical_name_systematic
; 
 ? 
;
_space_group_IT_number 14
_symmetry_cell_setting monoclinic
_symmetry_space_group_name_Hall '-P 2ybc'
_symmetry_space_group_name_H-M 'P 1 21/c 1'
_atom_sites_solution_hydrogens geom
_atom_sites_solution_primary direct
_atom_sites_solution_secondary difmap
_audit_creation_method SHELXL-97
_cell_angle_alpha 90.00
_cell_angle_beta 109.810(3)
_cell_angle_gamma 90.00
_cell_formula_units_Z 2
_cell_length_a 18.8300(9)
_cell_length_b 24.1870(12)
_cell_length_c 17.0760(10)
_cell_measurement_temperature 293(2)
_cell_volume 7316.9(7)
_computing_structure_refinement 'SHELXL-97 (Sheldrick, 1997)'
_computing_structure_solution 'SHELXS-97 (Sheldrick, 1990)'
_diffrn_ambient_temperature 293(2)
_diffrn_measured_fraction_theta_full 0.839
_diffrn_measured_fraction_theta_max 0.839
_diffrn_measurement_device_type IP
_diffrn_radiation_monochromator graphite
_diffrn_radiation_source 'fine-focus sealed tube'
_diffrn_radiation_type MoK\a
_diffrn_radiation_wavelength 0.71073
_diffrn_reflns_av_R_equivalents 0.0000
_diffrn_reflns_av_sigmaI/netI 0.0835
_diffrn_reflns_limit_h_max 21
_diffrn_reflns_limit_h_min -22
_diffrn_reflns_limit_k_max 28
_diffrn_reflns_limit_k_min 0
_diffrn_reflns_limit_l_max 20
_diffrn_reflns_limit_l_min 0
_diffrn_reflns_number 10823
_diffrn_reflns_theta_full 25.00
_diffrn_reflns_theta_max 25.00
_diffrn_reflns_theta_min 2.04
_exptl_absorpt_coefficient_mu 2.701
_exptl_absorpt_correction_T_max 1.000
_exptl_absorpt_correction_T_min 0.820
_exptl_absorpt_correction_type abscor
_exptl_crystal_colour yellow
_exptl_crystal_density_diffrn 1.511
_exptl_crystal_density_method 'not measured'
_exptl_crystal_description prism
_exptl_crystal_F_000 3300
_exptl_crystal_size_max 0.38
_exptl_crystal_size_mid 0.22
_exptl_crystal_size_min 0.20
_refine_diff_density_max 0.966
_refine_diff_density_min -0.659
_refine_diff_density_rms 0.113
_refine_ls_extinction_coef 0.000000(19)
_refine_ls_extinction_expression Fc^*^=kFc[1+0.001xFc^2^\l^3^/sin(2\q)]^-1/4^
_refine_ls_extinction_method SHELXL
_refine_ls_goodness_of_fit_ref 1.084
_refine_ls_hydrogen_treatment mixed
_refine_ls_matrix_type full
_refine_ls_number_parameters 648
_refine_ls_number_reflns 10823
_refine_ls_number_restraints 59
_refine_ls_restrained_S_all 1.101
_refine_ls_R_factor_all 0.0732
_refine_ls_R_factor_gt 0.0562
_refine_ls_shift/su_max 1.272
_refine_ls_shift/su_mean 0.028
_refine_ls_structure_factor_coef Fsqd
_refine_ls_weighting_details 'calc w=1/[\s^2^(Fo^2^)+(0.0632P)^2^+0.0000P] where P=(Fo^2^+2Fc^2^)/3'
_refine_ls_weighting_scheme calc
_refine_ls_wR_factor_gt 0.1321
_refine_ls_wR_factor_ref 0.1402
_reflns_number_gt 9254
_reflns_number_total 10823
_reflns_threshold_expression >2sigma(I)
_cod_data_source_file om010031i.cif
_cod_data_source_block compound_5
_cod_original_sg_symbol_H-M P2(1)/c
_cod_database_code 4077279

loop_
_symmetry_equiv_pos_as_xyz
'x, y, z'
'-x, y+1/2, -z+1/2'
'-x, -y, -z'
'x, -y-1/2, z-1/2'

loop_
_atom_site_label
_atom_site_type_symbol
_atom_site_fract_x
_atom_site_fract_y
_atom_site_fract_z
_atom_site_U_iso_or_equiv
_atom_site_adp_type
_atom_site_occupancy
_atom_site_symmetry_multiplicity
_atom_site_calc_flag
_atom_site_refinement_flags
Sm1 Sm 0.123193(7) 0.547387(5) 0.182578(7) 0.05779(4) Uani 1 1 d .
Sm2 Sm 0.064434(6) 0.524740(5) -0.050276(7) 0.05600(4) Uani 1 1 d .
Sm3 Sm 0.117197(7) 0.394873(5) 0.089805(7) 0.05972(4) Uani 1 1 d .
Cl1 Cl 0.19405(4) 0.57490(3) 0.07056(4) 0.0839(2) Uani 1 1 d .
Cl2 Cl 0.20601(5) 0.45245(3) 0.22395(5) 0.1002(3) Uani 1 1 d .
Cl3 Cl 0.17040(4) 0.43927(3) -0.02430(4) 0.0787(2) Uani 1 1 d .
Cl4 Cl -0.00752(4) 0.52222(3) 0.21192(4) 0.0784(2) Uani 1 1 d .
Cl5 Cl 0.01514(4) 0.61127(2) 0.05638(4) 0.0781(2) Uani 1 1 d .
Cl6 Cl 0.16984(4) 0.55939(3) -0.13700(4) 0.0870(2) Uani 1 1 d .
Cl7 Cl -0.00006(4) 0.38280(3) 0.14765(4) 0.0874(2) Uani 1 1 d .
Si1 Si 0.30801(4) 0.32695(3) 0.06498(6) 0.0901(3) Uani 1 1 d .
Si2 Si 0.28357(5) 0.52696(3) 0.41298(5) 0.0788(3) Uani 1 1 d .
O1 O 0.06268(8) 0.48598(5) 0.07128(8) 0.0536(4) Uani 1 1 d .
Li1 Li 0.2545(3) 0.6033(3) -0.0293(3) 0.124(2) Uani 1 1 d .
Li2 Li 0.1009(3) 0.5196(2) -0.2607(3) 0.111(2) Uani 1 1 d .
C3 C 0.36419(16) 0.50179(14) 0.38479(18) 0.1083(12) Uani 1 1 d .
H3A H 0.3902 0.5327 0.3718 0.162 Uiso 1 1 calc R
H3B H 0.3462 0.4779 0.3372 0.162 Uiso 1 1 calc R
H3C H 0.3982 0.4817 0.4307 0.162 Uiso 1 1 calc R
C4 C 0.23409(19) 0.46609(12) 0.43838(19) 0.1108(14) Uani 1 1 d .
H4A H 0.1921 0.4787 0.4535 0.166 Uiso 1 1 calc R
H4B H 0.2686 0.4460 0.4840 0.166 Uiso 1 1 calc R
H4C H 0.2162 0.4423 0.3907 0.166 Uiso 1 1 calc R
C11 C 0.21988(13) 0.57668(10) 0.33810(15) 0.0693(8) Uani 1 1 d .
C12 C 0.14552(15) 0.59233(11) 0.33833(14) 0.0780(9) Uani 1 1 d .
C13 C 0.12086(15) 0.63723(10) 0.28036(15) 0.0816(9) Uani 1 1 d .
C14 C 0.17785(16) 0.64850(10) 0.24560(16) 0.0799(10) Uani 1 1 d .
C15 C 0.23809(14) 0.61252(10) 0.28176(15) 0.0731(9) Uani 1 1 d .
C16 C 0.10375(16) 0.57300(12) 0.39368(16) 0.0920(9) Uani 1 1 d .
H16A H 0.1305 0.5428 0.4273 0.138 Uiso 1 1 calc R
H16B H 0.0541 0.5610 0.3602 0.138 Uiso 1 1 calc R
H16C H 0.0997 0.6028 0.4291 0.138 Uiso 1 1 calc R
C17 C 0.04748(17) 0.66783(13) 0.26390(19) 0.1234(13) Uani 1 1 d .
H17A H 0.0194 0.6512 0.2954 0.185 Uiso 1 1 calc R
H17B H 0.0185 0.6660 0.2056 0.185 Uiso 1 1 calc R
H17C H 0.0578 0.7058 0.2802 0.185 Uiso 1 1 calc R
C18 C 0.1723(2) 0.69566(12) 0.18588(19) 0.1308(17) Uani 1 1 d .
H18A H 0.2167 0.6963 0.1702 0.196 Uiso 1 1 calc R
H18B H 0.1683 0.7300 0.2123 0.196 Uiso 1 1 calc R
H18C H 0.1285 0.6907 0.1372 0.196 Uiso 1 1 calc R
C19 C 0.31130(15) 0.61417(13) 0.26564(18) 0.0998(12) Uani 1 1 d .
H19A H 0.3439 0.5855 0.2970 0.150 Uiso 1 1 calc R
H19B H 0.3349 0.6495 0.2822 0.150 Uiso 1 1 calc R
H19C H 0.3021 0.6086 0.2074 0.150 Uiso 1 1 calc R
C3' C 0.36814(18) 0.38446(13) 0.1223(3) 0.1368(18) Uani 1 1 d .
H3'A H 0.4112 0.3881 0.1046 0.205 Uiso 1 1 calc R
H3'B H 0.3848 0.3769 0.1809 0.205 Uiso 1 1 calc R
H3'C H 0.3396 0.4182 0.1111 0.205 Uiso 1 1 calc R
C4' C 0.29444(17) 0.33557(14) -0.04644(19) 0.1206(13) Uani 1 1 d .
H4'A H 0.3425 0.3410 -0.0532 0.181 Uiso 1 1 calc R
H4'B H 0.2628 0.3671 -0.0678 0.181 Uiso 1 1 calc R
H4'C H 0.2709 0.3031 -0.0763 0.181 Uiso 1 1 calc R
C11' C 0.22390(14) 0.31620(9) 0.09355(14) 0.0699(8) Uani 1 1 d .
C12' C 0.22075(16) 0.31549(10) 0.17679(16) 0.0864(10) Uani 1 1 d .
C13' C 0.14961(16) 0.29429(11) 0.17367(15) 0.0905(10) Uani 1 1 d .
C14' C 0.10492(15) 0.28100(10) 0.08940(17) 0.0828(10) Uani 1 1 d .
C15' C 0.15177(14) 0.29383(9) 0.03965(15) 0.0704(9) Uani 1 1 d .
C16' C 0.28247(18) 0.32825(13) 0.25443(18) 0.1149(13) Uani 1 1 d .
H16D H 0.3251 0.3420 0.2416 0.172 Uiso 1 1 calc R
H16E H 0.2967 0.2953 0.2874 0.172 Uiso 1 1 calc R
H16F H 0.2660 0.3558 0.2850 0.172 Uiso 1 1 calc R
C17' C 0.1249(2) 0.28230(14) 0.24726(18) 0.1336(14) Uani 1 1 d .
H17D H 0.0742 0.2683 0.2280 0.200 Uiso 1 1 calc R
H17E H 0.1268 0.3157 0.2783 0.200 Uiso 1 1 calc R
H17F H 0.1580 0.2553 0.2824 0.200 Uiso 1 1 calc R
C18' C 0.02816(17) 0.25584(11) 0.0573(2) 0.1114(13) Uani 1 1 d .
H18D H 0.0131 0.2518 -0.0021 0.167 Uiso 1 1 calc R
H18E H -0.0071 0.2793 0.0708 0.167 Uiso 1 1 calc R
H18F H 0.0291 0.2202 0.0824 0.167 Uiso 1 1 calc R
C19' C 0.12584(16) 0.28435(11) -0.05392(15) 0.0882(11) Uani 1 1 d .
H19D H 0.1651 0.2954 -0.0747 0.132 Uiso 1 1 calc R
H19E H 0.0813 0.3058 -0.0805 0.132 Uiso 1 1 calc R
H19F H 0.1148 0.2459 -0.0656 0.132 Uiso 1 1 calc R
C1 C 0.33073(10) 0.56351(9) 0.51820(11) 0.0893(11) Uani 1 1 d D
C2 C 0.36672(11) 0.62742(11) 0.52594(14) 0.1812(7) Uani 1 1 d D
H2 H 0.3632 0.6507 0.4694 0.217 Uiso 1 1 calc R
B3 B 0.42577(12) 0.57404(9) 0.55141(13) 0.1286(5) Uani 1 1 d D
H3 H 0.4607 0.5612 0.5144 0.154 Uiso 1 1 calc R
B4 B 0.38685(12) 0.52485(10) 0.60004(13) 0.1840(18) Uani 1 1 d D
H4 H 0.3963 0.4802 0.5960 0.221 Uiso 1 1 calc R
B5 B 0.29895(12) 0.55236(9) 0.59897(12) 0.1574(10) Uani 1 1 d D
H5 H 0.2502 0.5258 0.5942 0.189 Uiso 1 1 calc R
B6 B 0.28768(12) 0.61716(9) 0.54853(13) 0.1987(7) Uani 1 1 d D
H6 H 0.2322 0.6331 0.5098 0.238 Uiso 1 1 calc R
B11 B 0.35774(12) 0.66267(10) 0.61025(13) 0.1933(9) Uani 1 1 d D
H11 H 0.3474 0.7073 0.6122 0.232 Uiso 1 1 calc R
B7 B 0.44504(13) 0.63619(9) 0.61147(13) 0.1823(9) Uani 1 1 d D
H7 H 0.4920 0.6640 0.6142 0.219 Uiso 1 1 calc R
B8 B 0.45964(13) 0.57074(9) 0.66231(13) 0.2000(9) Uani 1 1 d D
H8 H 0.5165 0.5559 0.6986 0.240 Uiso 1 1 calc R
B9 B 0.38028(12) 0.55608(9) 0.69262(14) 0.1653(8) Uani 1 1 d D
H9 H 0.3852 0.5314 0.7484 0.198 Uiso 1 1 calc R
B10 B 0.31773(13) 0.61299(9) 0.66104(14) 0.1737(8) Uani 1 1 d D
H10 H 0.2816 0.6253 0.6970 0.208 Uiso 1 1 calc R
B12 B 0.41641(12) 0.62530(9) 0.69992(13) 0.1418(6) Uani 1 1 d D
H12 H 0.4444 0.6456 0.7602 0.170 Uiso 1 1 calc R
C1' C 0.36642(16) 0.25946(11) 0.0923(2) 0.0992(12) Uani 1 1 d .
C2' C 0.3411(2) 0.21084(14) 0.1479(3) 0.1376(6) Uani 1 1 d .
H2' H 0.2921 0.2162 0.1683 0.165 Uiso 1 1 calc R
B3' B 0.4228(2) 0.24845(15) 0.1928(3) 0.1308(19) Uani 1 1 d .
H3' H 0.4291 0.2788 0.2427 0.157 Uiso 1 1 calc R
B4' B 0.4626(2) 0.26021(17) 0.1157(3) 0.1151(16) Uani 1 1 d .
H4' H 0.4946 0.2980 0.1141 0.138 Uiso 1 1 calc R
B5' B 0.4028(2) 0.22915(15) 0.0251(3) 0.1149(17) Uani 1 1 d .
H5' H 0.3959 0.2464 -0.0366 0.138 Uiso 1 1 calc R
B6' B 0.3256(2) 0.19982(15) 0.0464(3) 0.1252(19) Uani 1 1 d .
H6' H 0.2687 0.1981 -0.0004 0.150 Uiso 1 1 calc R
B11' B 0.3619(3) 0.14710(18) 0.1205(3) 0.1409(16) Uani 1 1 d .
H11' H 0.3283 0.1102 0.1220 0.169 Uiso 1 1 calc R
B7' B 0.4221(3) 0.1780(2) 0.2128(4) 0.167(2) Uani 1 1 d .
H7' H 0.4278 0.1621 0.2750 0.200 Uiso 1 1 calc R
B8' B 0.4995(3) 0.20654(19) 0.1893(3) 0.154(2) Uani 1 1 d .
H8' H 0.5564 0.2090 0.2360 0.185 Uiso 1 1 calc R
B9' B 0.4885(2) 0.19385(16) 0.0862(3) 0.1300(13) Uani 1 1 d .
H9' H 0.5369 0.1880 0.0649 0.156 Uiso 1 1 calc R
B10' B 0.4027(3) 0.15583(17) 0.0425(3) 0.1437(15) Uani 1 1 d .
H10' H 0.3960 0.1250 -0.0069 0.172 Uiso 1 1 calc R
B12' B 0.4623(3) 0.14465(19) 0.1461(3) 0.1465(15) Uani 1 1 d .
H12' H 0.4945 0.1060 0.1649 0.176 Uiso 1 1 calc R
O5 O 0.05676(13) 0.56956(9) -0.35070(14) 0.1374(11) Uani 1 1 d D
C51 C -0.0176(2) 0.58818(16) -0.3763(4) 0.1141(8) Uani 0.50 1 d PD
H51A H -0.0463 0.5738 -0.4309 0.137 Uiso 0.50 1 calc PR
H51B H -0.0422 0.5773 -0.3371 0.137 Uiso 0.50 1 calc PR
C52 C -0.0105(2) 0.64550(17) -0.3785(4) 0.1620(7) Uani 0.50 1 d PD
H52A H -0.0288 0.6631 -0.3379 0.194 Uiso 0.50 1 calc PR
H52B H -0.0384 0.6599 -0.4333 0.194 Uiso 0.50 1 calc PR
C53 C 0.0699(2) 0.65455(17) -0.3580(5) 0.1899(18) Uani 0.50 1 d PD
H53A H 0.0786 0.6841 -0.3921 0.228 Uiso 0.50 1 calc PR
H53B H 0.0922 0.6652 -0.3000 0.228 Uiso 0.50 1 calc PR
C54 C 0.1031(2) 0.60504(18) -0.3728(4) 0.1525(8) Uani 0.50 1 d PD
H54A H 0.0991 0.6010 -0.4307 0.183 Uiso 0.50 1 calc PR
H54B H 0.1555 0.6015 -0.3373 0.183 Uiso 0.50 1 calc PR
O2 O 0.15022(14) 0.46054(9) -0.29771(13) 0.1276(3) Uani 1 1 d D
C21 C 0.2022(3) 0.42911(17) -0.2368(3) 0.149(2) Uani 0.50 1 d PD
H21A H 0.1924 0.4301 -0.1846 0.179 Uiso 0.50 1 calc PR
H21B H 0.2535 0.4410 -0.2276 0.179 Uiso 0.50 1 calc PR
C22 C 0.1879(5) 0.37654(18) -0.2740(3) 0.1481(12) Uani 0.50 1 d PD
H22A H 0.1571 0.3554 -0.2493 0.178 Uiso 0.50 1 calc PR
H22B H 0.2353 0.3571 -0.2631 0.178 Uiso 0.50 1 calc PR
C23 C 0.1496(4) 0.38029(16) -0.3628(3) 0.138(3) Uani 0.50 1 d PD
H23A H 0.1831 0.3701 -0.3929 0.166 Uiso 0.50 1 calc PR
H23B H 0.1057 0.3564 -0.3804 0.166 Uiso 0.50 1 calc PR
C24 C 0.1283(3) 0.43650(17) -0.3764(2) 0.106(2) Uani 0.50 1 d PD
H24A H 0.1536 0.4542 -0.4107 0.127 Uiso 0.50 1 calc PR
H24B H 0.0742 0.4398 -0.4039 0.127 Uiso 0.50 1 calc PR
O3 O 0.35835(15) 0.57676(12) 0.01230(19) 0.1753(4) Uani 1 1 d D
C31 C 0.4177(5) 0.6059(3) 0.0869(5) 0.1927(17) Uani 0.50 1 d PD
H31A H 0.3965 0.6339 0.1131 0.231 Uiso 0.50 1 calc PR
H31B H 0.4606 0.6203 0.0740 0.231 Uiso 0.50 1 calc PR
C32 C 0.4349(7) 0.5470(3) 0.1376(6) 0.309(8) Uani 0.50 1 d PD
H32A H 0.4764 0.5516 0.1887 0.464 Uiso 0.50 1 calc PR
H32B H 0.4476 0.5194 0.1041 0.464 Uiso 0.50 1 calc PR
H32C H 0.3909 0.5356 0.1497 0.464 Uiso 0.50 1 calc PR
C33 C 0.3716(4) 0.5201(2) 0.0025(4) 0.1768(14) Uani 0.50 1 d PD
H33A H 0.3331 0.4984 0.0145 0.212 Uiso 0.50 1 calc PR
H33B H 0.4201 0.5099 0.0426 0.212 Uiso 0.50 1 calc PR
C34 C 0.3709(4) 0.5061(3) -0.0848(4) 0.1677(14) Uani 0.50 1 d PD
H34A H 0.3809 0.4673 -0.0879 0.252 Uiso 0.50 1 calc PR
H34B H 0.4091 0.5272 -0.0969 0.252 Uiso 0.50 1 calc PR
H34C H 0.3223 0.5148 -0.1246 0.252 Uiso 0.50 1 calc PR
O4 O 0.25701(16) 0.68021(12) -0.05338(18) 0.1848(5) Uani 1 1 d D
C41 C 0.2858(3) 0.6882(3) -0.1313(4) 0.1781(13) Uani 0.50 1 d PD
H41A H 0.3083 0.6531 -0.1372 0.214 Uiso 0.50 1 calc PR
H41B H 0.2402 0.6914 -0.1795 0.214 Uiso 0.50 1 calc PR
C42 C 0.3329(4) 0.7268(3) -0.1424(5) 0.202(2) Uani 0.50 1 d PD
H42A H 0.3404 0.7206 -0.1946 0.303 Uiso 0.50 1 calc PR
H42B H 0.3805 0.7246 -0.0979 0.303 Uiso 0.50 1 calc PR
H42C H 0.3114 0.7628 -0.1427 0.303 Uiso 0.50 1 calc PR
C43 C 0.1858(4) 0.7178(3) -0.0822(4) 0.2126(15) Uani 0.50 1 d PD
H43A H 0.1891 0.7420 -0.1261 0.255 Uiso 0.50 1 calc PR
H43B H 0.1415 0.6947 -0.1054 0.255 Uiso 0.50 1 calc PR
C44 C 0.1767(3) 0.7505(3) -0.0170(4) 0.1390(8) Uani 0.50 1 d PD
H44A H 0.1318 0.7725 -0.0385 0.208 Uiso 0.50 1 calc PR
H44B H 0.2197 0.7743 0.0052 0.208 Uiso 0.50 1 calc PR
H44C H 0.1725 0.7268 0.0263 0.208 Uiso 0.50 1 calc PR

loop_
_atom_site_aniso_label
_atom_site_aniso_U_11
_atom_site_aniso_U_22
_atom_site_aniso_U_33
_atom_site_aniso_U_23
_atom_site_aniso_U_13
_atom_site_aniso_U_12
Sm1 0.05435(6) 0.06144(6) 0.05030(5) -0.00626(5) 0.00821(5) 0.00053(5)
Sm2 0.05157(6) 0.06265(6) 0.05119(5) -0.00039(5) 0.01402(4) -0.00089(5)
Sm3 0.06108(6) 0.05779(6) 0.05398(6) -0.00089(5) 0.01127(5) 0.00822(5)
Cl1 0.0735(3) 0.1050(4) 0.0725(3) -0.0145(3) 0.0239(3) -0.0279(3)
Cl2 0.0998(5) 0.0853(4) 0.0792(4) -0.0209(4) -0.0170(4) 0.0283(4)
Cl3 0.0792(3) 0.0797(4) 0.0852(3) 0.0093(3) 0.0381(3) 0.0185(3)
Cl4 0.0753(3) 0.0969(4) 0.0662(3) -0.0196(3) 0.0282(3) -0.0151(3)
Cl5 0.0800(4) 0.0636(3) 0.0713(4) -0.0092(3) 0.0004(3) 0.0077(3)
Cl6 0.0827(4) 0.1026(4) 0.0814(3) -0.0039(4) 0.0351(3) -0.0152(3)
Cl7 0.0976(4) 0.0797(4) 0.0963(4) 0.0251(3) 0.0478(3) 0.0148(3)
Si1 0.0694(4) 0.0767(4) 0.1143(6) -0.0105(4) 0.0182(4) 0.0147(4)
Si2 0.0702(4) 0.0894(5) 0.0624(4) -0.0037(4) 0.0036(3) 0.0035(4)
O1 0.0509(7) 0.0555(7) 0.0512(7) -0.0069(6) 0.0133(6) -0.0007(6)
Li1 0.102(3) 0.188(5) 0.095(3) -0.031(3) 0.050(2) -0.047(3)
Li2 0.131(4) 0.126(4) 0.082(3) -0.008(3) 0.042(2) -0.011(3)
C3 0.0901(19) 0.130(2) 0.0924(18) -0.0227(18) 0.0149(15) 0.0330(17)
C4 0.123(3) 0.0971(19) 0.099(2) 0.0020(18) 0.0205(19) -0.0061(19)
C11 0.0561(13) 0.0755(14) 0.0643(13) -0.0125(12) 0.0050(11) -0.0020(12)
C12 0.0762(16) 0.0930(16) 0.0536(12) -0.0222(12) 0.0074(11) -0.0085(14)
C13 0.0859(17) 0.0744(14) 0.0603(13) -0.0257(12) -0.0070(13) 0.0136(13)
C14 0.0902(18) 0.0637(13) 0.0695(14) -0.0098(13) 0.0057(13) -0.0052(13)
C15 0.0671(14) 0.0824(15) 0.0627(13) -0.0142(12) 0.0128(11) -0.0179(12)
C16 0.0958(17) 0.103 0.0781(15) -0.0122(15) 0.0304(13) -0.0069(16)
C17 0.103(2) 0.137(2) 0.0989(19) -0.0505(17) -0.0061(17) 0.0538(17)
C18 0.179(3) 0.0836(19) 0.092(2) 0.0072(18) -0.003(2) -0.014(2)
C19 0.0786(17) 0.122(2) 0.0948(18) -0.0164(18) 0.0243(14) -0.0258(16)
C3' 0.083(2) 0.109(2) 0.198(4) -0.027(3) 0.021(2) -0.0065(18)
C4' 0.1153(19) 0.133(2) 0.134(2) 0.027(2) 0.0689(15) 0.0329(19)
C11' 0.0761(14) 0.0654(12) 0.0591(12) -0.0025(11) 0.0110(11) 0.0210(11)
C12' 0.1023(18) 0.0774(14) 0.0635(14) 0.0029(13) 0.0073(13) 0.0377(13)
C13' 0.1236(18) 0.0800(15) 0.0717(14) 0.0143(13) 0.0380(13) 0.0413(14)
C14' 0.0861(17) 0.0584(13) 0.0963(17) 0.0029(13) 0.0208(14) 0.0043(13)
C15' 0.0737(15) 0.0611(12) 0.0646(13) -0.0042(11) 0.0079(12) 0.0144(12)
C16' 0.129(2) 0.121(2) 0.0663(16) -0.0106(17) -0.0034(17) 0.0525(18)
C17' 0.192(3) 0.123(2) 0.1115(17) 0.0543(16) 0.0853(16) 0.043(2)
C18' 0.1040(19) 0.0730(16) 0.166(3) 0.0044(19) 0.0577(17) -0.0019(15)
C19' 0.0958(19) 0.0868(16) 0.0678(14) -0.0169(14) 0.0091(14) 0.0073(15)
C1 0.0750(17) 0.1100(19) 0.0688(15) -0.0115(15) 0.0061(13) 0.0017(15)
C2 0.192 0.191 0.129 -0.023(3) 0.013(3) -0.089(3)
B3 0.081 0.165 0.124 -0.062(2) 0.014(2) -0.013(2)
B4 0.191 0.150(4) 0.105(3) -0.027(3) -0.088(3) 0.044(3)
B5 0.191 0.193 0.102(2) -0.045(3) 0.068(2) -0.099(3)
B6 0.134 0.191 0.191 -0.149(2) -0.049(3) 0.063(3)
B11 0.200 0.131 0.153 -0.071(3) -0.066(4) 0.025(3)
B7 0.169 0.196 0.146 -0.091(3) 0.006(3) -0.076(3)
B8 0.170 0.195 0.143 -0.088(3) -0.068(3) 0.052(4)
B9 0.192 0.195 0.069 -0.002(3) -0.008(3) -0.057(4)
B10 0.138 0.200 0.173 -0.101(3) 0.040(3) -0.029(3)
B12 0.121 0.195 0.096 -0.061(3) 0.020(2) -0.015(3)
C1' 0.0768(16) 0.0826(16) 0.132(2) -0.0146(17) 0.0271(15) 0.0152(14)
C2' 0.114 0.099 0.198 0.026(2) 0.051(2) 0.0148(19)
B3' 0.097(3) 0.091(2) 0.150(4) -0.028(2) -0.029(3) 0.032(2)
B4' 0.0622(19) 0.123(3) 0.147(3) -0.039(2) 0.019(2) 0.0023(19)
B5' 0.093(2) 0.090(2) 0.150(3) -0.017(2) 0.026(2) 0.0210(19)
B6' 0.095(3) 0.090(2) 0.162(4) -0.035(2) 0.005(3) 0.005(2)
B11' 0.115(3) 0.101(3) 0.193 0.005(3) 0.033(3) 0.022(2)
B7' 0.148(4) 0.150(3) 0.159(4) 0.015(3) -0.003(3) 0.075(3)
B8' 0.089(3) 0.153(3) 0.172(4) -0.051(3) -0.019(3) 0.048(2)
B9' 0.080(2) 0.107(2) 0.194 -0.019(3) 0.035(2) 0.027(2)
B10' 0.125(3) 0.101(2) 0.194 -0.048(3) 0.039(3) 0.023(2)
B12' 0.104(3) 0.109(3) 0.194 -0.012(3) 0.008(3) 0.043(2)
O5 0.175(2) 0.1259(17) 0.1184(15) 0.0174(14) 0.0586(13) 0.0128(16)
C51 0.093 0.133 0.099 0.050(3) 0.009(3) 0.005(4)
C52 0.194 0.190 0.148 0.052(4) 0.120(3) 0.119(4)
C53 0.196 0.096 0.199 0.017(5) -0.037(7) -0.073(4)
C54 0.086 0.194 0.172 0.112(4) 0.038(3) -0.007(4)
O2 0.156 0.124 0.118 -0.0154(13) 0.0661(10) 0.0089(14)
C21 0.191(4) 0.178(4) 0.055(3) -0.015(3) 0.011(3) 0.134(3)
C22 0.191 0.111 0.133 0.048(4) 0.043(5) -0.017(5)
C23 0.147(6) 0.087(3) 0.169(5) -0.078(3) 0.037(4) -0.007(4)
C24 0.121(4) 0.154(5) 0.051(2) -0.027(3) 0.039(2) -0.001(4)
O3 0.122 0.196 0.196 0.011(2) 0.0373(17) -0.0402(18)
C31 0.130 0.196 0.192 -0.048(7) -0.025(7) -0.029(6)
C32 0.360(13) 0.287(10) 0.233(12) -0.030(10) 0.039(10) 0.198(8)
C33 0.104 0.194 0.195 0.085(6) 0.001(6) -0.007(5)
C34 0.091 0.197 0.192 0.032(7) 0.017(5) 0.028(5)
O4 0.192 0.171 0.190 -0.026(2) 0.0634(19) -0.0747(18)
C41 0.194 0.152 0.193 0.066(5) 0.074(5) -0.025(6)
C42 0.190 0.169 0.198 -0.040(7) 0.004(8) 0.037(7)
C43 0.184 0.139 0.192 -0.082(5) -0.098(6) 0.037(6)
C44 0.094 0.197 0.128 0.012(5) 0.040(3) -0.033(4)

loop_
_atom_type_symbol
_atom_type_description
_atom_type_scat_dispersion_real
_atom_type_scat_dispersion_imag
_atom_type_scat_source
C C 0.0033 0.0016 'International Tables Vol C Tables 4.2.6.8 and 6.1.1.4'
H H 0.0000 0.0000 'International Tables Vol C Tables 4.2.6.8 and 6.1.1.4'
Li Li -0.0003 0.0001 'International Tables Vol C Tables 4.2.6.8 and 6.1.1.4'
B B 0.0013 0.0007 'International Tables Vol C Tables 4.2.6.8 and 6.1.1.4'
O O 0.0106 0.0060 'International Tables Vol C Tables 4.2.6.8 and 6.1.1.4'
Si Si 0.0817 0.0704 'International Tables Vol C Tables 4.2.6.8 and 6.1.1.4'
Cl Cl 0.1484 0.1585 'International Tables Vol C Tables 4.2.6.8 and 6.1.1.4'
Sm Sm -0.1638 3.4418 'International Tables Vol C Tables 4.2.6.8 and 6.1.1.4'

loop_
_geom_angle_atom_site_label_1
_geom_angle_atom_site_label_2
_geom_angle_atom_site_label_3
_geom_angle
_geom_angle_site_symmetry_1
_geom_angle_site_symmetry_3
O1 Sm1 C14 152.86(6) . .
O1 Sm1 Cl2 76.02(3) . .
C14 Sm1 Cl2 123.07(5) . .
O1 Sm1 Cl4 77.91(4) . .
C14 Sm1 Cl4 111.65(7) . .
Cl2 Sm1 Cl4 103.61(2) . .
O1 Sm1 C15 156.25(7) . .
C14 Sm1 C15 29.55(7) . .
Cl2 Sm1 C15 93.52(5) . .
Cl4 Sm1 C15 125.65(6) . .
O1 Sm1 C13 151.33(6) . .
C14 Sm1 C13 29.99(9) . .
Cl2 Sm1 C13 129.25(5) . .
Cl4 Sm1 C13 82.21(6) . .
C15 Sm1 C13 48.99(8) . .
O1 Sm1 C11 155.86(6) . .
C14 Sm1 C11 49.60(7) . .
Cl2 Sm1 C11 80.45(5) . .
Cl4 Sm1 C11 102.82(6) . .
C15 Sm1 C11 29.92(8) . .
C13 Sm1 C11 49.67(7) . .
O1 Sm1 Cl1 79.03(4) . .
C14 Sm1 Cl1 81.43(7) . .
Cl2 Sm1 Cl1 90.82(2) . .
Cl4 Sm1 Cl1 148.799(17) . .
C15 Sm1 Cl1 79.88(6) . .
C13 Sm1 Cl1 109.96(6) . .
C11 Sm1 Cl1 106.82(6) . .
O1 Sm1 C12 152.70(7) . .
C14 Sm1 C12 49.87(8) . .
Cl2 Sm1 C12 101.19(5) . .
Cl4 Sm1 C12 76.42(6) . .
C15 Sm1 C12 49.57(8) . .
C13 Sm1 C12 30.16(7) . .
C11 Sm1 C12 30.46(8) . .
Cl1 Sm1 C12 128.26(6) . .
O1 Sm1 Cl5 73.11(3) . .
C14 Sm1 Cl5 83.69(5) . .
Cl2 Sm1 Cl5 147.81(2) . .
Cl4 Sm1 Cl5 78.72(2) . .
C15 Sm1 Cl5 111.39(5) . .
C13 Sm1 Cl5 82.94(5) . .
C11 Sm1 Cl5 130.96(5) . .
Cl1 Sm1 Cl5 74.65(2) . .
C12 Sm1 Cl5 110.41(5) . .
O1 Sm1 Sm2 34.91(3) . .
C14 Sm1 Sm2 118.71(6) . .
Cl2 Sm1 Sm2 95.046(17) . .
Cl4 Sm1 Sm2 101.465(13) . .
C15 Sm1 Sm2 128.23(6) . .
C13 Sm1 Sm2 133.83(5) . .
C11 Sm1 Sm2 155.69(6) . .
Cl1 Sm1 Sm2 49.082(13) . .
C12 Sm1 Sm2 163.68(5) . .
Cl5 Sm1 Sm2 53.689(15) . .
O1 Sm1 Sm2 33.15(4) . 3_565
C14 Sm1 Sm2 140.86(6) . 3_565
Cl2 Sm1 Sm2 95.708(16) . 3_565
Cl4 Sm1 Sm2 46.652(13) . 3_565
C15 Sm1 Sm2 169.37(6) . 3_565
C13 Sm1 Sm2 120.49(6) . 3_565
C11 Sm1 Sm2 147.78(6) . 3_565
Cl1 Sm1 Sm2 105.198(13) . 3_565
C12 Sm1 Sm2 122.99(6) . 3_565
Cl5 Sm1 Sm2 62.121(13) . 3_565
Sm2 Sm1 Sm2 56.117(4) . 3_565
O1 Sm2 O1 76.24(5) . 3_565
O1 Sm2 Cl3 77.44(4) . .
O1 Sm2 Cl3 125.88(3) 3_565 .
O1 Sm2 Cl7 136.74(4) . 3_565
O1 Sm2 Cl7 77.34(4) 3_565 3_565
Cl3 Sm2 Cl7 145.43(2) . 3_565
O1 Sm2 Cl4 126.99(3) . 3_565
O1 Sm2 Cl4 76.96(4) 3_565 3_565
Cl3 Sm2 Cl4 82.684(19) . 3_565
Cl7 Sm2 Cl4 78.323(19) 3_565 3_565
O1 Sm2 Cl1 77.97(3) . .
O1 Sm2 Cl1 137.81(4) 3_565 .
Cl3 Sm2 Cl1 79.165(19) . .
Cl7 Sm2 Cl1 100.376(19) 3_565 .
Cl4 Sm2 Cl1 144.64(2) 3_565 .
O1 Sm2 Cl6 141.74(4) . .
O1 Sm2 Cl6 141.80(4) 3_565 .
Cl3 Sm2 Cl6 74.15(2) . .
Cl7 Sm2 Cl6 72.97(2) 3_565 .
Cl4 Sm2 Cl6 73.97(2) 3_565 .
Cl1 Sm2 Cl6 71.99(2) . .
O1 Sm2 Cl5 69.27(4) . .
O1 Sm2 Cl5 70.61(4) 3_565 .
Cl3 Sm2 Cl5 137.763(17) . .
Cl7 Sm2 Cl5 69.91(2) 3_565 .
Cl4 Sm2 Cl5 138.454(18) 3_565 .
Cl1 Sm2 Cl5 69.252(19) . .
Cl6 Sm2 Cl5 118.92(2) . .
O1 Sm2 Sm2 38.35(3) . 3_565
O1 Sm2 Sm2 37.89(3) 3_565 3_565
Cl3 Sm2 Sm2 103.707(16) . 3_565
Cl7 Sm2 Sm2 108.687(17) 3_565 3_565
Cl4 Sm2 Sm2 103.666(16) 3_565 3_565
Cl1 Sm2 Sm2 109.972(16) . 3_565
Cl6 Sm2 Sm2 176.912(15) . 3_565
Cl5 Sm2 Sm2 64.162(14) . 3_565
O1 Sm2 Sm1 36.48(3) . .
O1 Sm2 Sm1 95.61(3) 3_565 .
Cl3 Sm2 Sm1 90.086(14) . .
Cl7 Sm2 Sm1 114.878(15) 3_565 .
Cl4 Sm2 Sm1 163.431(15) 3_565 .
Cl1 Sm2 Sm1 46.456(15) . .
Cl6 Sm2 Sm1 118.394(13) . .
Cl5 Sm2 Sm1 47.791(11) . .
Sm2 Sm2 Sm1 63.517(5) 3_565 .
O1 Sm2 Sm3 94.71(4) . 3_565
O1 Sm2 Sm3 37.40(3) 3_565 3_565
Cl3 Sm2 Sm3 163.280(14) . 3_565
Cl7 Sm2 Sm3 45.813(17) 3_565 3_565
Cl4 Sm2 Sm3 90.661(14) 3_565 3_565
Cl1 Sm2 Sm3 113.981(15) . 3_565
Cl6 Sm2 Sm3 118.777(14) . 3_565
Cl5 Sm2 Sm3 47.923(11) . 3_565
Sm2 Sm2 Sm3 62.899(5) 3_565 3_565
Sm1 Sm2 Sm3 92.159(5) . 3_565
O1 Sm2 Sm3 35.51(3) . .
O1 Sm2 Sm3 92.31(3) 3_565 .
Cl3 Sm2 Sm3 44.207(15) . .
Cl7 Sm2 Sm3 169.322(17) 3_565 .
Cl4 Sm2 Sm3 102.104(14) 3_565 .
Cl1 Sm2 Sm3 85.482(14) . .
Cl6 Sm2 Sm3 117.536(14) . .
Cl5 Sm2 Sm3 104.418(13) . .
Sm2 Sm2 Sm3 60.727(4) 3_565 .
Sm1 Sm2 Sm3 62.997(4) . .
Sm3 Sm2 Sm3 123.626(4) 3_565 .
O1 Sm3 Cl3 77.69(4) . .
O1 Sm3 Cl2 75.81(3) . .
Cl3 Sm3 Cl2 97.57(2) . .
O1 Sm3 Cl7 77.51(4) . .
Cl3 Sm3 Cl7 148.215(19) . .
Cl2 Sm3 Cl7 95.29(2) . .
O1 Sm3 C15' 155.74(6) . .
Cl3 Sm3 C15' 86.77(6) . .
Cl2 Sm3 C15' 125.24(5) . .
Cl7 Sm3 C15' 109.00(6) . .
O1 Sm3 C11' 155.75(7) . .
Cl3 Sm3 C11' 81.09(6) . .
Cl2 Sm3 C11' 95.67(5) . .
Cl7 Sm3 C11' 126.36(6) . .
C15' Sm3 C11' 30.87(7) . .
O1 Sm3 C14' 151.73(7) . .
Cl3 Sm3 C14' 116.50(7) . .
Cl2 Sm3 C14' 122.67(5) . .
Cl7 Sm3 C14' 79.43(7) . .
C15' Sm3 C14' 30.56(9) . .
C11' Sm3 C14' 51.01(8) . .
O1 Sm3 C12' 153.29(6) . .
Cl3 Sm3 C12' 107.21(7) . .
Cl2 Sm3 C12' 77.51(5) . .
Cl7 Sm3 C12' 103.90(7) . .
C15' Sm3 C12' 49.70(7) . .
C11' Sm3 C12' 30.23(8) . .
C14' Sm3 C12' 49.92(7) . .
O1 Sm3 C13' 151.33(7) . .
Cl3 Sm3 C13' 130.48(7) . .
Cl2 Sm3 C13' 92.82(5) . .
Cl7 Sm3 C13' 77.47(7) . .
C15' Sm3 C13' 49.27(8) . .
C11' Sm3 C13' 49.67(9) . .
C14' Sm3 C13' 30.00(7) . .
C12' Sm3 C13' 29.53(9) . .
O1 Sm3 Cl5 74.17(3) . 3_565
Cl3 Sm3 Cl5 79.51(2) . 3_565
Cl2 Sm3 Cl5 149.76(2) . 3_565
Cl7 Sm3 Cl5 74.83(2) . 3_565
C15' Sm3 Cl5 84.85(5) . 3_565
C11' Sm3 Cl5 113.33(5) . 3_565
C14' Sm3 Cl5 84.21(5) . 3_565
C12' Sm3 Cl5 132.33(5) . 3_565
C13' Sm3 Cl5 112.11(5) . 3_565
O1 Sm3 Sm2 35.69(3) . 3_565
Cl3 Sm3 Sm2 101.579(14) . 3_565
Cl2 Sm3 Sm2 98.487(18) . 3_565
Cl7 Sm3 Sm2 47.622(14) . 3_565
C15' Sm3 Sm2 134.22(5) . 3_565
C11' Sm3 Sm2 165.08(5) . 3_565
C14' Sm3 Sm2 116.17(6) . 3_565
C12' Sm3 Sm2 151.21(7) . 3_565
C13' Sm3 Sm2 124.55(7) . 3_565
Cl5 Sm3 Sm2 53.627(15) 3_565 3_565
O1 Sm3 Sm2 33.52(4) . .
Cl3 Sm3 Sm2 46.411(14) . .
Cl2 Sm3 Sm2 93.488(16) . .
Cl7 Sm3 Sm2 103.974(14) . .
C15' Sm3 Sm2 124.71(5) . .
C11' Sm3 Sm2 127.46(6) . .
C14' Sm3 Sm2 143.51(5) . .
C12' Sm3 Sm2 151.36(7) . .
C13' Sm3 Sm2 173.37(5) . .
Cl5 Sm3 Sm2 62.557(13) 3_565 .
Sm2 Sm3 Sm2 56.374(4) 3_565 .
Li1 Cl1 Sm1 177.55(16) . .
Li1 Cl1 Sm2 95.76(12) . .
Sm1 Cl1 Sm2 84.46(2) . .
Sm3 Cl2 Sm1 94.50(2) . .
Sm3 Cl3 Sm2 89.38(2) . .
Li2 Cl4 Sm1 164.20(14) 3_565 .
Li2 Cl4 Sm2 95.10(12) 3_565 3_565
Sm1 Cl4 Sm2 88.72(2) . 3_565
Sm1 Cl5 Sm3 144.31(2) . 3_565
Sm1 Cl5 Sm2 78.520(16) . .
Sm3 Cl5 Sm2 78.451(16) 3_565 .
Li1 Cl6 Li2 167.9(2) . .
Li1 Cl6 Sm2 97.70(17) . .
Li2 Cl6 Sm2 94.36(17) . .
Sm3 Cl7 Sm2 86.56(2) . 3_565
C11' Si1 C4' 117.52(12) . .
C11' Si1 C3' 113.34(16) . .
C4' Si1 C3' 107.86(18) . .
C11' Si1 C1' 106.81(13) . .
C4' Si1 C1' 102.27(16) . .
C3' Si1 C1' 108.11(13) . .
C3 Si2 C4 108.64(16) . .
C3 Si2 C11 115.38(14) . .
C4 Si2 C11 114.29(13) . .
C3 Si2 C1 103.58(11) . .
C4 Si2 C1 104.66(12) . .
C11 Si2 C1 109.22(10) . .
Sm2 O1 Sm2 103.76(5) . 3_565
Sm2 O1 Sm1 108.61(5) . .
Sm2 O1 Sm1 112.63(6) 3_565 .
Sm2 O1 Sm3 110.97(6) . .
Sm2 O1 Sm3 106.91(5) 3_565 .
Sm1 O1 Sm3 113.55(5) . .
O4 Li1 O3 107.7(3) . .
O4 Li1 Cl6 110.3(3) . .
O3 Li1 Cl6 119.3(3) . .
O4 Li1 Cl1 118.3(3) . .
O3 Li1 Cl1 107.4(3) . .
Cl6 Li1 Cl1 93.9(2) . .
O5 Li2 O2 109.4(3) . .
O5 Li2 Cl6 115.8(3) . .
O2 Li2 Cl6 115.5(3) . .
O5 Li2 Cl4 112.0(3) . 3_565
O2 Li2 Cl4 106.9(3) . 3_565
Cl6 Li2 Cl4 96.3(2) . 3_565
C15 C11 C12 107.3(2) . .
C15 C11 Si2 127.66(19) . .
C12 C11 Si2 124.3(2) . .
C15 C11 Sm1 74.72(12) . .
C12 C11 Sm1 75.33(12) . .
Si2 C11 Sm1 123.79(11) . .
C13 C12 C11 106.4(2) . .
C13 C12 C16 123.8(3) . .
C11 C12 C16 129.4(2) . .
C13 C12 Sm1 74.13(14) . .
C11 C12 Sm1 74.21(14) . .
C16 C12 Sm1 122.89(16) . .
C14 C13 C12 108.7(2) . .
C14 C13 C17 127.1(2) . .
C12 C13 C17 124.2(3) . .
C14 C13 Sm1 74.20(15) . .
C12 C13 Sm1 75.70(14) . .
C17 C13 Sm1 118.49(16) . .
C15 C14 C13 108.2(2) . .
C15 C14 C18 129.0(3) . .
C13 C14 C18 122.7(3) . .
C15 C14 Sm1 75.94(13) . .
C13 C14 Sm1 75.81(14) . .
C18 C14 Sm1 118.69(17) . .
C14 C15 C11 109.5(2) . .
C14 C15 C19 124.3(2) . .
C11 C15 C19 126.2(2) . .
C14 C15 Sm1 74.51(13) . .
C11 C15 Sm1 75.36(13) . .
C19 C15 Sm1 118.97(17) . .
C12' C11' C15' 106.0(2) . .
C12' C11' Si1 126.41(18) . .
C15' C11' Si1 126.1(2) . .
C12' C11' Sm3 75.98(15) . .
C15' C11' Sm3 74.10(14) . .
Si1 C11' Sm3 125.98(11) . .
C13' C12' C11' 108.7(2) . .
C13' C12' C16' 123.9(3) . .
C11' C12' C16' 127.0(3) . .
C13' C12' Sm3 75.35(14) . .
C11' C12' Sm3 73.80(13) . .
C16' C12' Sm3 122.27(18) . .
C12' C13' C14' 110.1(3) . .
C12' C13' C17' 126.3(2) . .
C14' C13' C17' 123.4(3) . .
C12' C13' Sm3 75.11(15) . .
C14' C13' Sm3 74.23(14) . .
C17' C13' Sm3 121.39(19) . .
C13' C14' C15' 105.8(2) . .
C13' C14' C18' 128.7(3) . .
C15' C14' C18' 125.3(3) . .
C13' C14' Sm3 75.78(14) . .
C15' C14' Sm3 73.82(13) . .
C18' C14' Sm3 118.53(17) . .
C14' C15' C11' 109.3(2) . .
C14' C15' C19' 122.7(2) . .
C11' C15' C19' 128.0(3) . .
C14' C15' Sm3 75.62(14) . .
C11' C15' Sm3 75.02(13) . .
C19' C15' Sm3 115.91(15) . .
C2 C1 B5 109.05(16) . .
C2 C1 B6 59.58(14) . .
B5 C1 B6 62.56(13) . .
C2 C1 B3 58.96(12) . .
B5 C1 B3 111.87(14) . .
B6 C1 B3 109.86(15) . .
C2 C1 B4 108.52(14) . .
B5 C1 B4 62.73(13) . .
B6 C1 B4 113.16(15) . .
B3 C1 B4 61.49(12) . .
C2 C1 Si2 122.89(14) . .
B5 C1 Si2 120.37(13) . .
B6 C1 Si2 121.13(11) . .
B3 C1 Si2 118.62(14) . .
B4 C1 Si2 118.12(14) . .
B3 C2 C1 61.37(13) . .
B3 C2 B6 113.07(19) . .
C1 C2 B6 60.98(13) . .
B3 C2 B7 64.14(12) . .
C1 C2 B7 113.13(17) . .
B6 C2 B7 113.56(18) . .
B3 C2 B11 114.22(16) . .
C1 C2 B11 111.69(18) . .
B6 C2 B11 62.43(13) . .
B7 C2 B11 61.62(13) . .
C2 B3 C1 59.67(13) . .
C2 B3 B4 107.57(18) . .
C1 B3 B4 59.60(12) . .
C2 B3 B8 106.22(17) . .
C1 B3 B8 107.70(17) . .
B4 B3 B8 61.42(12) . .
C2 B3 B7 58.96(12) . .
C1 B3 B7 107.64(16) . .
B4 B3 B7 109.66(17) . .
B8 B3 B7 59.88(12) . .
C1 B4 B3 58.91(12) . .
C1 B4 B5 58.22(12) . .
B3 B4 B5 106.20(16) . .
C1 B4 B9 106.32(16) . .
B3 B4 B9 107.30(16) . .
B5 B4 B9 60.63(12) . .
C1 B4 B8 106.26(16) . .
B3 B4 B8 60.26(12) . .
B5 B4 B8 107.13(16) . .
B9 B4 B8 59.13(13) . .
C1 B5 B10 107.45(17) . .
C1 B5 B6 58.73(13) . .
B10 B5 B6 61.59(12) . .
C1 B5 B4 59.04(12) . .
B10 B5 B4 107.87(15) . .
B6 B5 B4 107.14(17) . .
C1 B5 B9 106.55(16) . .
B10 B5 B9 59.42(11) . .
B6 B5 B9 108.29(15) . .
B4 B5 B9 60.11(12) . .
C2 B6 C1 59.44(14) . .
C2 B6 B11 60.24(14) . .
C1 B6 B11 108.69(16) . .
C2 B6 B5 105.90(17) . .
C1 B6 B5 58.71(13) . .
B11 B6 B5 108.66(14) . .
C2 B6 B10 105.63(15) . .
C1 B6 B10 105.69(14) . .
B11 B6 B10 60.03(12) . .
B5 B6 B10 59.40(12) . .
B6 B11 B7 106.64(16) . .
B6 B11 C2 57.33(13) . .
B7 B11 C2 58.37(12) . .
B6 B11 B10 61.26(12) . .
B7 B11 B10 107.16(16) . .
C2 B11 B10 104.37(17) . .
B6 B11 B12 108.29(15) . .
B7 B11 B12 60.31(12) . .
C2 B11 B12 104.82(16) . .
B10 B11 B12 59.23(12) . .
C2 B7 B11 60.00(13) . .
C2 B7 B8 104.67(16) . .
B11 B7 B8 108.59(18) . .
C2 B7 B12 106.57(17) . .
B11 B7 B12 60.99(13) . .
B8 B7 B12 59.87(13) . .
C2 B7 B3 56.89(12) . .
B11 B7 B3 107.02(15) . .
B8 B7 B3 59.98(12) . .
B12 B7 B3 107.48(16) . .
B9 B8 B7 108.26(16) . .
B9 B8 B3 106.57(15) . .
B7 B8 B3 60.14(12) . .
B9 B8 B12 60.66(13) . .
B7 B8 B12 60.22(13) . .
B3 B8 B12 107.89(15) . .
B9 B8 B4 60.16(13) . .
B7 B8 B4 107.38(14) . .
B3 B8 B4 58.32(12) . .
B12 B8 B4 108.65(16) . .
B10 B9 B8 107.12(16) . .
B10 B9 B4 107.22(15) . .
B8 B9 B4 60.71(13) . .
B10 B9 B12 59.61(12) . .
B8 B9 B12 59.82(13) . .
B4 B9 B12 108.43(17) . .
B10 B9 B5 59.46(12) . .
B8 B9 B5 107.29(16) . .
B4 B9 B5 59.26(12) . .
B12 B9 B5 107.23(14) . .
B9 B10 B12 60.83(12) . .
B9 B10 B5 61.12(12) . .
B12 B10 B5 109.50(17) . .
B9 B10 B11 108.86(17) . .
B12 B10 B11 60.62(12) . .
B5 B10 B11 107.27(17) . .
B9 B10 B6 107.59(17) . .
B12 B10 B6 107.37(17) . .
B5 B10 B6 59.01(12) . .
B11 B10 B6 58.71(12) . .
B10 B12 B7 106.63(14) . .
B10 B12 B8 106.84(15) . .
B7 B12 B8 59.92(13) . .
B10 B12 B11 60.16(12) . .
B7 B12 B11 58.70(13) . .
B8 B12 B11 106.82(15) . .
B10 B12 B9 59.56(12) . .
B7 B12 B9 107.14(16) . .
B8 B12 B9 59.52(13) . .
B11 B12 B9 107.49(14) . .
C2' C1' B5' 109.8(3) . .
C2' C1' B6' 59.6(2) . .
B5' C1' B6' 62.7(3) . .
C2' C1' B3' 61.3(2) . .
B5' C1' B3' 111.0(3) . .
B6' C1' B3' 111.2(3) . .
C2' C1' B4' 110.8(2) . .
B5' C1' B4' 61.6(2) . .
B6' C1' B4' 113.2(3) . .
B3' C1' B4' 61.3(2) . .
C2' C1' Si1 118.7(2) . .
B5' C1' Si1 122.1(2) . .
B6' C1' Si1 118.4(2) . .
B3' C1' Si1 118.9(2) . .
B4' C1' Si1 121.0(2) . .
C1' C2' B6' 60.7(2) . .
C1' C2' B11' 110.2(4) . .
B6' C2' B11' 63.0(3) . .
C1' C2' B3' 60.1(2) . .
B6' C2' B3' 111.0(4) . .
B11' C2' B3' 110.4(3) . .
C1' C2' B7' 108.9(3) . .
B6' C2' B7' 113.1(4) . .
B11' C2' B7' 61.8(3) . .
B3' C2' B7' 60.1(2) . .
C1' B3' C2' 58.6(2) . .
C1' B3' B7' 107.9(3) . .
C2' B3' B7' 60.4(2) . .
C1' B3' B4' 59.7(2) . .
C2' B3' B4' 107.3(3) . .
B7' B3' B4' 110.0(4) . .
C1' B3' B8' 106.9(3) . .
C2' B3' B8' 107.2(3) . .
B7' B3' B8' 60.6(3) . .
B4' B3' B8' 60.5(3) . .
C1' B4' B5' 58.4(2) . .
C1' B4' B3' 59.0(2) . .
B5' B4' B3' 106.5(3) . .
C1' B4' B8' 106.6(3) . .
B5' B4' B8' 107.0(3) . .
B3' B4' B8' 60.8(3) . .
C1' B4' B9' 106.8(3) . .
B5' B4' B9' 61.5(2) . .
B3' B4' B9' 107.0(3) . .
B8' B4' B9' 57.8(3) . .
C1' B5' B4' 60.0(2) . .
C1' B5' B6' 58.8(2) . .
B4' B5' B6' 108.7(4) . .
C1' B5' B10' 107.0(3) . .
B4' B5' B10' 108.4(3) . .
B6' B5' B10' 61.4(3) . .
C1' B5' B9' 107.5(3) . .
B4' B5' B9' 60.7(2) . .
B6' B5' B9' 109.1(3) . .
B10' B5' B9' 59.4(2) . .
C2' B6' C1' 59.7(2) . .
C2' B6' B5' 106.4(3) . .
C1' B6' B5' 58.4(2) . .
C2' B6' B11' 59.0(3) . .
C1' B6' B11' 106.2(3) . .
B5' B6' B11' 107.1(3) . .
C2' B6' B10' 105.6(3) . .
C1' B6' B10' 105.8(3) . .
B5' B6' B10' 60.3(3) . .
B11' B6' B10' 58.9(3) . .
C2' B11' B6' 58.0(3) . .
C2' B11' B10' 107.5(3) . .
B6' B11' B10' 62.2(3) . .
C2' B11' B7' 60.5(3) . .
B6' B11' B7' 108.1(3) . .
B10' B11' B7' 108.1(4) . .
C2' B11' B12' 106.6(3) . .
B6' B11' B12' 108.6(4) . .
B10' B11' B12' 59.6(3) . .
B7' B11' B12' 59.4(3) . .
B3' B7' C2' 59.4(2) . .
B3' B7' B12' 106.7(4) . .
C2' B7' B12' 105.8(4) . .
B3' B7' B11' 106.5(3) . .
C2' B7' B11' 57.7(2) . .
B12' B7' B11' 61.0(3) . .
B3' B7' B8' 60.9(3) . .
C2' B7' B8' 106.7(4) . .
B12' B7' B8' 57.8(3) . .
B11' B7' B8' 106.9(4) . .
B12' B8' B9' 61.0(3) . .
B12' B8' B7' 60.7(3) . .
B9' B8' B7' 109.7(3) . .
B12' B8' B3' 107.1(3) . .
B9' B8' B3' 108.4(3) . .
B7' B8' B3' 58.5(3) . .
B12' B8' B4' 109.3(3) . .
B9' B8' B4' 61.7(3) . .
B7' B8' B4' 106.9(3) . .
B3' B8' B4' 58.7(3) . .
B8' B9' B12' 59.0(3) . .
B8' B9' B10' 107.2(4) . .
B12' B9' B10' 60.0(3) . .
B8' B9' B4' 60.5(3) . .
B12' B9' B4' 106.7(4) . .
B10' B9' B4' 106.5(3) . .
B8' B9' B5' 106.2(3) . .
B12' B9' B5' 106.6(3) . .
B10' B9' B5' 59.9(2) . .
B4' B9' B5' 57.8(2) . .
B11' B10' B12' 61.0(3) . .
B11' B10' B9' 108.0(4) . .
B12' B10' B9' 58.8(3) . .
B11' B10' B5' 105.5(3) . .
B12' B10' B5' 106.3(3) . .
B9' B10' B5' 60.7(2) . .
B11' B10' B6' 58.9(3) . .
B12' B10' B6' 107.2(4) . .
B9' B10' B6' 107.6(3) . .
B5' B10' B6' 58.3(2) . .
B8' B12' B9' 60.0(3) . .
B8' B12' B7' 61.5(3) . .
B9' B12' B7' 109.6(3) . .
B8' B12' B10' 109.0(3) . .
B9' B12' B10' 61.2(3) . .
B7' B12' B10' 108.2(3) . .
B8' B12' B11' 108.7(3) . .
B9' B12' B11' 108.6(3) . .
B7' B12' B11' 59.6(3) . .
B10' B12' B11' 59.4(3) . .
C54 O5 C51 112.3(3) . .
C54 O5 Li2 118.4(3) . .
C51 O5 Li2 125.1(4) . .
C52 C51 O5 103.6(3) . .
C51 C52 C53 104.2(4) . .
C54 C53 C52 108.6(4) . .
O5 C54 C53 96.8(4) . .
C21 O2 C24 113.4(3) . .
C21 O2 Li2 117.2(3) . .
C24 O2 Li2 127.5(3) . .
O2 C21 C22 100.3(3) . .
C21 C22 C23 111.6(4) . .
C24 C23 C22 104.2(4) . .
O2 C24 C23 105.6(3) . .
C33 O3 C31 115.5(4) . .
C33 O3 Li1 118.1(4) . .
C31 O3 Li1 120.4(4) . .
O3 C31 C32 89.9(5) . .
O3 C33 C34 112.8(5) . .
C43 O4 C41 99.4(4) . .
C43 O4 Li1 123.8(4) . .
C41 O4 Li1 109.6(4) . .
C42 C41 O4 128.6(6) . .
C44 C43 O4 113.4(5) . .

loop_
_geom_bond_atom_site_label_1
_geom_bond_atom_site_label_2
_geom_bond_distance
_geom_bond_site_symmetry_2
Sm1 O1 2.3766(12) .
Sm1 C14 2.729(2) .
Sm1 Cl2 2.7308(7) .
Sm1 Cl4 2.7414(7) .
Sm1 C15 2.747(2) .
Sm1 C13 2.750(3) .
Sm1 C11 2.755(2) .
Sm1 Cl1 2.7589(8) .
Sm1 C12 2.770(2) .
Sm1 Cl5 2.8634(6) .
Sm1 Sm2 3.7885(3) .
Sm1 Sm2 3.9012(2) 3_565
Sm2 O1 2.2879(14) .
Sm2 O1 2.3116(14) 3_565
Sm2 Cl3 2.8021(7) .
Sm2 Cl7 2.8052(6) 3_565
Sm2 Cl4 2.8377(6) 3_565
Sm2 Cl1 2.8762(6) .
Sm2 Cl6 2.9711(8) .
Sm2 Cl5 3.1151(7) .
Sm2 Sm2 3.6184(3) 3_565
Sm2 Sm3 3.7906(2) 3_565
Sm2 Sm3 3.8684(2) .
Sm3 O1 2.4063(13) .
Sm3 Cl3 2.6974(8) .
Sm3 Cl2 2.7178(7) .
Sm3 Cl7 2.7230(8) .
Sm3 C15' 2.740(2) .
Sm3 C11' 2.752(2) .
Sm3 C14' 2.764(2) .
Sm3 C12' 2.781(2) .
Sm3 C13' 2.784(3) .
Sm3 Cl5 2.8717(6) 3_565
Sm3 Sm2 3.7906(2) 3_565
Cl1 Li1 2.449(7) .
Cl4 Li2 2.409(7) 3_565
Cl4 Sm2 2.8377(6) 3_565
Cl5 Sm3 2.8717(6) 3_565
Cl6 Li1 2.250(5) .
Cl6 Li2 2.283(5) .
Cl7 Sm2 2.8052(6) 3_565
Si1 C11' 1.827(3) .
Si1 C4' 1.844(3) .
Si1 C3' 1.850(3) .
Si1 C1' 1.935(3) .
Si2 C3 1.844(3) .
Si2 C4 1.870(3) .
Si2 C11 1.865(2) .
Si2 C1 1.928(2) .
O1 Sm2 2.3116(14) 3_565
Li1 O4 1.910(7) .
Li1 O3 1.948(6) .
Li2 O5 1.909(6) .
Li2 O2 1.924(7) .
Li2 Cl4 2.409(7) 3_565
C11 C15 1.421(4) .
C11 C12 1.452(4) .
C12 C13 1.436(3) .
C12 C16 1.495(4) .
C13 C14 1.418(4) .
C13 C17 1.508(4) .
C14 C15 1.397(3) .
C14 C18 1.510(4) .
C15 C19 1.495(4) .
C11' C12' 1.443(4) .
C11' C15' 1.462(3) .
C12' C13' 1.418(4) .
C12' C16' 1.469(4) .
C13' C14' 1.436(3) .
C13' C17' 1.508(5) .
C14' C15' 1.450(4) .
C14' C18' 1.491(4) .
C15' C19' 1.522(3) .
C1 C2 1.675(3) .
C1 B5 1.701(3) .
C1 B6 1.701(3) .
C1 B3 1.703(3) .
C1 B4 1.716(3) .
C2 B3 1.663(3) .
C2 B6 1.678(3) .
C2 B7 1.701(3) .
C2 B11 1.730(3) .
B3 B4 1.748(3) .
B3 B8 1.783(3) .
B3 B7 1.786(3) .
B4 B5 1.778(3) .
B4 B9 1.794(3) .
B4 B8 1.804(3) .
B5 B10 1.774(3) .
B5 B6 1.766(3) .
B5 B9 1.803(3) .
B6 B11 1.766(3) .
B6 B10 1.812(3) .
B11 B7 1.758(3) .
B11 B10 1.791(3) .
B11 B12 1.799(3) .
B7 B8 1.782(3) .
B7 B12 1.787(3) .
B8 B9 1.775(4) .
B8 B12 1.781(3) .
B9 B10 1.773(3) .
B9 B12 1.795(3) .
B10 B12 1.774(3) .
C1' C2' 1.679(5) .
C1' B5' 1.689(6) .
C1' B6' 1.696(5) .
C1' B3' 1.706(5) .
C1' B4' 1.718(5) .
C2' B6' 1.678(7) .
C2' B11' 1.695(6) .
C2' B3' 1.727(5) .
C2' B7' 1.744(6) .
B3' B7' 1.739(6) .
B3' B4' 1.745(7) .
B3' B8' 1.781(7) .
B4' B5' 1.745(6) .
B4' B8' 1.776(6) .
B4' B9' 1.798(6) .
B5' B6' 1.762(7) .
B5' B10' 1.798(6) .
B5' B9' 1.811(5) .
B6' B11' 1.762(6) .
B6' B10' 1.819(7) .
B11' B10' 1.762(9) .
B11' B7' 1.766(7) .
B11' B12' 1.791(7) .
B7' B12' 1.762(9) .
B7' B8' 1.777(8) .
B8' B12' 1.710(6) .
B8' B9' 1.728(8) .
B9' B12' 1.746(8) .
B9' B10' 1.788(6) .
B10' B12' 1.766(7) .
O5 C54 1.366(6) .
O5 C51 1.393(5) .
C51 C52 1.394(6) .
C52 C53 1.450(6) .
C53 C54 1.414(7) .
O2 C21 1.388(5) .
O2 C24 1.392(4) .
C21 C22 1.406(6) .
C22 C23 1.445(6) .
C23 C24 1.414(6) .
O3 C33 1.413(7) .
O3 C31 1.550(7) .
C31 C32 1.641(10) .
C33 C34 1.526(9) .
O4 C43 1.554(7) .
O4 C41 1.610(8) .
C41 C42 1.344(10) .
C43 C44 1.424(9) .
